data_8104151
loop_
_publ_author_name
'Prots', Yu.M.'
'Stepen'-Damm, Yu.'
'Pavlyuk, V.V.'
'Bodak, O.I.'
'Barakatova, G.M.'

_publ_section_title
;
 Crystal structure of samarium platinum germanide, Sm Pt Ge
;
_journal_name_full 'Zeitschrift fuer Kristallographie (149,1979-)'
_journal_page_first 902
_journal_page_last 902
_journal_volume 210
_journal_year 1995
_chemical_formula_sum 'Ge Pt Sm'
_chemical_name_systematic 'Sm Pt Ge'
_space_group_IT_number 74
_symmetry_space_group_name_Hall '-I 2b 2'
_symmetry_space_group_name_H-M 'I m m a'
_cell_angle_alpha 90
_cell_angle_beta 90
_cell_angle_gamma 90
_cell_formula_units_Z 4
_cell_length_a 4.397
_cell_length_b 7.143
_cell_length_c 7.578
_cell_volume 238.008
_citation_journal_id_ASTM ZEKRDZ
_cod_data_source_file Prots_ZEKRDZ_1995_1845.cif
_cod_data_source_block Ge1Pt1Sm1
_cod_original_cell_volume 238.0081
_cod_original_formula_sum 'Ge1 Pt1 Sm1'
_cod_database_code 8104151

loop_
_symmetry_equiv_pos_as_xyz
x,y,z
-x,-y+1/2,z
x,-y,-z
-x,y+1/2,-z
-x,-y,-z
x,y-1/2,-z
-x,y,z
x,-y-1/2,z
x+1/2,y+1/2,z+1/2
-x+1/2,-y+1,z+1/2
x+1/2,-y+1/2,-z+1/2
-x+1/2,y+1,-z+1/2
-x+1/2,-y+1/2,-z+1/2
x+1/2,y,-z+1/2
-x+1/2,y+1/2,z+1/2
x+1/2,-y,z+1/2

loop_
_atom_site_label
_atom_site_type_symbol
_atom_site_fract_x
_atom_site_fract_y
_atom_site_fract_z
_atom_site_occupancy
_atom_site_U_iso_or_equiv
Pt1 Pt+2 0 0.04584 0.16613 0.5 0.0
Ge1 Ge-4 0 0.04584 0.16613 0.5 0.0
Sm1 Sm+2 0 0.25 0.54226 1 0.0
